data_4069537
loop_
_publ_author_name
'Leung, Chi-Fai'
'Ng, Siu-Mui'
'Xiang, Jing'
'Wong, Wai-Yeung'
'Lam, Michael Hon-Wah'
'Ko, Chi-Chiu'
'Lau, Tai-Chu'

_publ_section_title
;
 Synthesis and Photophysical Properties of Ruthenium(II) Isocyanide
 Complexes Containing 8-Quinolinolate Ligands
;
_journal_issue 19
_journal_name_full Organometallics
_journal_page_first 5709
_journal_paper_doi 10.1021/om900253h
_journal_volume 28
_journal_year 2009
_chemical_formula_moiety 'C32 H20 Cl2 N4 O2 Ru, C H2 Cl2'
_chemical_formula_sum 'C33 H22 Cl4 N4 O2 Ru'
_chemical_formula_weight 749.42
_chemical_name_common 3a
_chemical_name_systematic
; 
 ? 
;
_space_group_IT_number 2
_symmetry_cell_setting triclinic
_symmetry_space_group_name_Hall '-P 1'
_symmetry_space_group_name_H-M 'P -1'
_atom_sites_solution_hydrogens geom
_atom_sites_solution_primary direct
_atom_sites_solution_secondary difmap
_audit_creation_method SHELXL-97
_cell_angle_alpha 78.156(4)
_cell_angle_beta 83.454(3)
_cell_angle_gamma 78.703(4)
_cell_formula_units_Z 2
_cell_length_a 8.3101(4)
_cell_length_b 13.0622(7)
_cell_length_c 15.2027(5)
_cell_measurement_temperature 293(2)
_cell_volume 1579.11(13)
_computing_cell_refinement 'CrysAlisPro, Oxford Diffraction Ltd'
_computing_data_collection 'CrysAlisPro, Oxford Diffraction Ltd'
_computing_data_reduction 'CrysAlisPro, Oxford Diffraction Ltd'
_computing_molecular_graphics Wingx
_computing_structure_refinement 'SHELXL-97 (Sheldrick, 1997)'
_computing_structure_solution 'SHELXS-97 (Sheldrick, 1990)'
_diffrn_ambient_temperature 293(2)
_diffrn_measured_fraction_theta_full 0.944
_diffrn_measured_fraction_theta_max 0.944
_diffrn_radiation_monochromator graphite
_diffrn_radiation_source 'fine-focus sealed tube'
_diffrn_radiation_type MoK\a
_diffrn_radiation_wavelength 0.71073
_diffrn_reflns_av_R_equivalents 0.0328
_diffrn_reflns_av_sigmaI/netI 0.0428
_diffrn_reflns_limit_h_max 9
_diffrn_reflns_limit_h_min -9
_diffrn_reflns_limit_k_max 10
_diffrn_reflns_limit_k_min -15
_diffrn_reflns_limit_l_max 18
_diffrn_reflns_limit_l_min -18
_diffrn_reflns_number 10347
_diffrn_reflns_theta_full 25.00
_diffrn_reflns_theta_max 25.00
_diffrn_reflns_theta_min 3.22
_exptl_absorpt_coefficient_mu 0.872
_exptl_absorpt_correction_T_max 0.855
_exptl_absorpt_correction_T_min 0.770
_exptl_absorpt_correction_type multi-scan
_exptl_absorpt_process_details 'CrysAlis RED, Oxford Diffraction Ltd'
_exptl_crystal_density_diffrn 1.576
_exptl_crystal_density_method 'not measured'
_exptl_crystal_F_000 752
_exptl_crystal_size_max 0.3
_exptl_crystal_size_mid 0.25
_exptl_crystal_size_min 0.18
_refine_diff_density_max 2.541
_refine_diff_density_min -0.973
_refine_diff_density_rms 0.146
_refine_ls_extinction_method none
_refine_ls_goodness_of_fit_ref 1.047
_refine_ls_hydrogen_treatment constr
_refine_ls_matrix_type full
_refine_ls_number_parameters 397
_refine_ls_number_reflns 5251
_refine_ls_number_restraints 0
_refine_ls_restrained_S_all 1.047
_refine_ls_R_factor_all 0.0681
_refine_ls_R_factor_gt 0.0566
_refine_ls_shift/su_max 0.001
_refine_ls_shift/su_mean 0.000
_refine_ls_structure_factor_coef Fsqd
_refine_ls_weighting_details 'calc w=1/[\s^2^(Fo^2^)+(0.1306P)^2^+1.2604P] where P=(Fo^2^+2Fc^2^)/3'
_refine_ls_weighting_scheme calc
_refine_ls_wR_factor_gt 0.1732
_refine_ls_wR_factor_ref 0.1795
_reflns_number_gt 4357
_reflns_number_total 5560
_reflns_threshold_expression >2sigma(I)
_cod_data_source_file om900253h_si_002.cif
_cod_data_source_block 3a
_cod_depositor_comments
;
The following automatic conversions were performed:

'_refine_ls_hydrogen_treatment' value 'constrained' was replaced with
the value 'constr' as specified in the replacement file
'src/cod-tools/trunk/data/replacement-values/replacement_values.lst'.

Automatic conversion script
Id: cif_fix_values 5376 2017-05-30 11:51:03Z andrius 
;
_cod_database_code 4069537

loop_
_symmetry_equiv_pos_as_xyz
'x, y, z'
'-x, -y, -z'

loop_
_atom_site_label
_atom_site_type_symbol
_atom_site_fract_x
_atom_site_fract_y
_atom_site_fract_z
_atom_site_U_iso_or_equiv
_atom_site_adp_type
_atom_site_occupancy
_atom_site_symmetry_multiplicity
_atom_site_calc_flag
_atom_site_refinement_flags
Ru1 Ru 0.89060(5) 0.71199(4) 0.70792(3) 0.02723(19) Uani 1 1 d .
O2 O 0.6794(5) 0.7159(4) 0.6458(3) 0.0378(9) Uani 1 1 d .
N4 N 0.9960(5) 0.6653(4) 0.5861(3) 0.0276(9) Uani 1 1 d .
O1 O 1.1196(5) 0.7320(3) 0.7386(3) 0.0349(9) Uani 1 1 d .
N1 N 0.8875(5) 0.8728(4) 0.6470(3) 0.0304(10) Uani 1 1 d .
C19 C 0.5910(8) 0.8001(6) 0.9527(4) 0.0450(16) Uani 1 1 d .
C9 C 0.8770(7) 0.6686(4) 0.5285(3) 0.0300(12) Uani 1 1 d .
N2 N 0.6799(7) 0.7759(5) 0.8738(4) 0.0501(14) Uani 1 1 d .
N3 N 0.9217(7) 0.4818(4) 0.8128(4) 0.0473(13) Uani 1 1 d .
C1 C 1.1511(7) 0.6347(5) 0.5595(4) 0.0366(13) Uani 1 1 d .
H11 H 1.2316 0.6332 0.5978 0.044 Uiso 1 1 calc R
C10 C 0.7671(8) 0.9417(5) 0.6029(4) 0.0434(15) Uani 1 1 d .
H12 H 0.6736 0.9181 0.5927 0.052 Uiso 1 1 calc R
C17 C 1.3113(11) 0.9681(8) 0.6899(6) 0.067(2) Uani 1 1 d .
H13 H 1.4087 0.9875 0.6996 0.081 Uiso 1 1 calc R
C27 C 0.9345(8) 0.3887(5) 0.8769(4) 0.0404(14) Uani 1 1 d .
C2 C 1.2002(8) 0.6044(5) 0.4761(4) 0.0424(14) Uani 1 1 d .
H15 H 1.3110 0.5815 0.4605 0.051 Uiso 1 1 calc R
C15 C 1.1475(7) 0.8303(5) 0.7075(4) 0.0353(13) Uani 1 1 d .
C4 C 0.9172(8) 0.6428(5) 0.4421(4) 0.0369(13) Uani 1 1 d .
C14 C 1.0261(7) 0.9082(5) 0.6612(4) 0.0343(13) Uani 1 1 d .
C28 C 0.8974(8) 0.3964(5) 0.9674(4) 0.0423(14) Uani 1 1 d .
H19 H 0.8623 0.4625 0.9836 0.051 Uiso 1 1 calc R
C7 C 0.5883(8) 0.7068(6) 0.5061(4) 0.0467(16) Uani 1 1 d .
H20 H 0.4790 0.7280 0.5257 0.056 Uiso 1 1 calc R
C8 C 0.7112(7) 0.6982(5) 0.5634(4) 0.0346(13) Uani 1 1 d .
C13 C 1.0473(9) 1.0146(5) 0.6316(4) 0.0454(16) Uani 1 1 d .
C16 C 1.2929(8) 0.8633(6) 0.7196(5) 0.0524(18) Uani 1 1 d .
H23 H 1.3775 0.8144 0.7476 0.063 Uiso 1 1 calc R
C6 C 0.6268(9) 0.6841(6) 0.4195(5) 0.0563(19) Uani 1 1 d .
H24 H 0.5421 0.6915 0.3823 0.068 Uiso 1 1 calc R
C5 C 0.7860(9) 0.6511(6) 0.3874(4) 0.0508(18) Uani 1 1 d .
H25 H 0.8077 0.6343 0.3302 0.061 Uiso 1 1 calc R
C32 C 0.9792(11) 0.2915(6) 0.8524(4) 0.058(2) Uani 1 1 d .
H26 H 0.9996 0.2871 0.7917 0.070 Uiso 1 1 calc R
C18 C 1.1944(11) 1.0443(7) 0.6473(6) 0.068(2) Uani 1 1 d .
H27 H 1.2111 1.1141 0.6290 0.081 Uiso 1 1 calc R
C12 C 0.9156(11) 1.0843(6) 0.5854(5) 0.061(2) Uani 1 1 d .
H28 H 0.9232 1.1554 0.5640 0.073 Uiso 1 1 calc R
C20 C 0.4580(10) 0.8814(8) 0.9478(5) 0.075(3) Uani 1 1 d .
H29 H 0.4250 0.9190 0.8920 0.090 Uiso 1 1 calc R
C24 C 0.6401(11) 0.7433(8) 1.0344(5) 0.073(2) Uani 1 1 d .
H31 H 0.7303 0.6882 1.0373 0.088 Uiso 1 1 calc R
C23 C 0.5535(11) 0.7692(8) 1.1127(5) 0.077(3) Uani 1 1 d .
H32 H 0.5854 0.7313 1.1686 0.093 Uiso 1 1 calc R
Cl1 Cl 0.3202(3) 0.8824(3) 1.20763(16) 0.1081(11) Uani 1 1 d .
C29 C 0.9130(8) 0.3050(5) 1.0329(4) 0.0414(14) Uani 1 1 d .
H33 H 0.8896 0.3091 1.0935 0.050 Uiso 1 1 calc R
C3 C 1.0862(8) 0.6086(5) 0.4182(4) 0.0432(15) Uani 1 1 d .
H34 H 1.1187 0.5891 0.3625 0.052 Uiso 1 1 calc R
C30 C 0.9636(9) 0.2082(5) 1.0070(4) 0.0486(16) Uani 1 1 d .
C22 C 0.4246(10) 0.8486(8) 1.1079(5) 0.064(2) Uani 1 1 d .
C31 C 0.9943(11) 0.2003(6) 0.9168(5) 0.063(2) Uani 1 1 d .
H37 H 1.0246 0.1341 0.9001 0.076 Uiso 1 1 calc R
C21 C 0.3734(11) 0.9071(10) 1.0261(6) 0.089(3) Uani 1 1 d .
H38 H 0.2839 0.9626 1.0239 0.107 Uiso 1 1 calc R
Cl2 Cl 0.9916(3) 0.09347(14) 1.08912(12) 0.0634(5) Uani 1 1 d .
C11 C 0.7811(10) 1.0484(6) 0.5725(5) 0.0574(19) Uani 1 1 d .
H39 H 0.6960 1.0950 0.5429 0.069 Uiso 1 1 calc R
Cl3 Cl 0.4852(3) 0.5348(3) 0.88941(14) 0.0909(8) Uani 1 1 d .
Cl4 Cl 0.5080(5) 0.4698(3) 0.7163(2) 0.1139(11) Uani 1 1 d .
C33 C 0.4606(9) 0.5730(7) 0.7748(5) 0.0584(19) Uani 1 1 d .
H10A H 0.3473 0.6072 0.7666 0.070 Uiso 1 1 calc R
H10B H 0.5299 0.6251 0.7492 0.070 Uiso 1 1 calc R
C25 C 0.7654(7) 0.7545(5) 0.8110(4) 0.0324(12) Uani 1 1 d .
C26 C 0.9106(7) 0.5677(5) 0.7708(3) 0.0321(12) Uani 1 1 d .

loop_
_atom_site_aniso_label
_atom_site_aniso_U_11
_atom_site_aniso_U_22
_atom_site_aniso_U_33
_atom_site_aniso_U_23
_atom_site_aniso_U_13
_atom_site_aniso_U_12
Ru1 0.0305(3) 0.0257(3) 0.0225(3) 0.00121(17) -0.00042(16) -0.00450(17)
O2 0.032(2) 0.046(3) 0.035(2) -0.0063(19) 0.0007(17) -0.0091(19)
N4 0.028(2) 0.023(2) 0.030(2) 0.0002(19) -0.0002(18) -0.0058(18)
O1 0.035(2) 0.035(2) 0.034(2) -0.0015(18) -0.0082(16) -0.0068(17)
N1 0.035(2) 0.030(3) 0.021(2) 0.0002(19) 0.0053(18) -0.004(2)
C19 0.041(3) 0.058(4) 0.040(3) -0.021(3) 0.008(3) -0.013(3)
C9 0.037(3) 0.024(3) 0.028(3) 0.003(2) -0.004(2) -0.011(2)
N2 0.051(3) 0.057(4) 0.044(3) -0.021(3) 0.016(3) -0.014(3)
N3 0.061(3) 0.030(3) 0.045(3) 0.008(3) -0.005(3) -0.008(3)
C1 0.041(3) 0.030(3) 0.035(3) 0.000(3) -0.004(2) -0.006(3)
C10 0.051(4) 0.036(4) 0.035(3) -0.001(3) -0.006(3) 0.007(3)
C17 0.062(5) 0.072(6) 0.082(6) -0.029(5) 0.010(4) -0.040(5)
C27 0.054(4) 0.029(3) 0.035(3) 0.007(3) -0.008(3) -0.009(3)
C2 0.043(3) 0.039(4) 0.039(3) -0.007(3) 0.009(3) -0.001(3)
C15 0.042(3) 0.038(3) 0.028(3) -0.010(3) 0.005(2) -0.013(3)
C4 0.054(4) 0.031(3) 0.028(3) -0.002(2) -0.004(3) -0.016(3)
C14 0.040(3) 0.036(3) 0.028(3) -0.009(3) 0.011(2) -0.013(3)
C28 0.050(4) 0.029(3) 0.045(3) -0.005(3) 0.000(3) -0.004(3)
C7 0.045(4) 0.049(4) 0.047(4) 0.003(3) -0.014(3) -0.017(3)
C8 0.039(3) 0.028(3) 0.035(3) 0.002(2) -0.005(2) -0.010(2)
C13 0.063(4) 0.037(4) 0.035(3) -0.004(3) 0.013(3) -0.016(3)
C16 0.034(3) 0.062(5) 0.067(4) -0.022(4) 0.001(3) -0.016(3)
C6 0.064(5) 0.062(5) 0.048(4) 0.003(4) -0.023(3) -0.028(4)
C5 0.074(5) 0.054(4) 0.031(3) -0.003(3) -0.014(3) -0.027(4)
C32 0.103(6) 0.038(4) 0.029(3) 0.001(3) 0.001(3) -0.013(4)
C18 0.088(6) 0.050(5) 0.072(5) -0.014(4) 0.024(5) -0.043(5)
C12 0.096(6) 0.028(4) 0.052(4) -0.002(3) 0.013(4) -0.012(4)
C20 0.065(5) 0.108(8) 0.042(4) -0.026(5) -0.008(4) 0.022(5)
C24 0.078(5) 0.069(6) 0.050(4) 0.003(4) 0.016(4) 0.013(4)
C23 0.091(6) 0.086(7) 0.040(4) 0.000(4) 0.013(4) -0.001(5)
Cl1 0.0991(18) 0.168(3) 0.0577(13) -0.0570(18) 0.0243(13) -0.0054(19)
C29 0.053(4) 0.033(3) 0.033(3) -0.002(3) 0.000(3) -0.002(3)
C3 0.061(4) 0.042(4) 0.027(3) -0.007(3) 0.006(3) -0.015(3)
C30 0.075(5) 0.030(3) 0.035(3) 0.005(3) 0.001(3) -0.010(3)
C22 0.055(4) 0.096(7) 0.042(4) -0.031(4) 0.013(3) -0.009(5)
C31 0.114(7) 0.028(4) 0.044(4) -0.006(3) 0.004(4) -0.008(4)
C21 0.062(5) 0.134(10) 0.064(5) -0.046(6) -0.008(4) 0.034(5)
Cl2 0.1036(15) 0.0334(9) 0.0425(9) 0.0078(7) -0.0015(9) -0.0047(9)
C11 0.075(5) 0.037(4) 0.046(4) 0.007(3) -0.004(4) 0.010(4)
Cl3 0.0911(16) 0.128(2) 0.0510(11) -0.0168(14) 0.0006(11) -0.0155(16)
Cl4 0.174(3) 0.097(2) 0.0851(17) -0.0440(17) 0.0176(19) -0.047(2)
C33 0.055(4) 0.057(5) 0.057(4) -0.002(4) 0.001(3) -0.006(4)
C25 0.029(3) 0.026(3) 0.038(3) 0.005(2) 0.002(2) -0.010(2)
C26 0.036(3) 0.039(4) 0.022(2) -0.008(3) 0.000(2) -0.006(2)

loop_
_atom_type_symbol
_atom_type_description
_atom_type_scat_dispersion_real
_atom_type_scat_dispersion_imag
_atom_type_scat_source
C C 0.0033 0.0016 'International Tables Vol C Tables 4.2.6.8 and 6.1.1.4'
H H 0.0000 0.0000 'International Tables Vol C Tables 4.2.6.8 and 6.1.1.4'
N N 0.0061 0.0033 'International Tables Vol C Tables 4.2.6.8 and 6.1.1.4'
O O 0.0106 0.0060 'International Tables Vol C Tables 4.2.6.8 and 6.1.1.4'
Cl Cl 0.1484 0.1585 'International Tables Vol C Tables 4.2.6.8 and 6.1.1.4'
Ru Ru -1.2594 0.8363 'International Tables Vol C Tables 4.2.6.8 and 6.1.1.4'

loop_
_geom_angle_atom_site_label_1
_geom_angle_atom_site_label_2
_geom_angle_atom_site_label_3
_geom_angle
C25 Ru1 C26 88.4(2)
C25 Ru1 O2 91.73(19)
C26 Ru1 O2 96.9(2)
C25 Ru1 O1 97.67(19)
C26 Ru1 O1 94.8(2)
O2 Ru1 O1 165.19(15)
C25 Ru1 N4 171.57(19)
C26 Ru1 N4 92.3(2)
O2 Ru1 N4 79.84(16)
O1 Ru1 N4 90.65(16)
C25 Ru1 N1 90.2(2)
C26 Ru1 N1 174.01(19)
O2 Ru1 N1 89.02(17)
O1 Ru1 N1 79.57(17)
N4 Ru1 N1 89.93(17)
C8 O2 Ru1 112.6(3)
C1 N4 C9 118.4(5)
C1 N4 Ru1 130.2(4)
C9 N4 Ru1 111.5(3)
C15 O1 Ru1 112.3(4)
C10 N1 C14 119.3(5)
C10 N1 Ru1 128.5(4)
C14 N1 Ru1 112.1(4)
C24 C19 C20 120.8(6)
C24 C19 N2 119.3(7)
C20 C19 N2 119.9(7)
N4 C9 C4 122.1(5)
N4 C9 C8 115.2(5)
C4 C9 C8 122.6(5)
C25 N2 C19 174.8(7)
C26 N3 C27 169.0(6)
N4 C1 C2 122.8(6)
N1 C10 C11 120.7(7)
C18 C17 C16 123.6(7)
C32 C27 N3 121.2(6)
C32 C27 C28 120.4(6)
N3 C27 C28 118.4(6)
C3 C2 C1 119.8(6)
O1 C15 C16 123.0(6)
O1 C15 C14 120.2(5)
C16 C15 C14 116.8(6)
C9 C4 C3 116.6(5)
C9 C4 C5 117.7(6)
C3 C4 C5 125.7(6)
N1 C14 C13 122.5(6)
N1 C14 C15 115.7(5)
C13 C14 C15 121.9(5)
C29 C28 C27 119.6(6)
C8 C7 C6 120.9(6)
O2 C8 C7 122.6(6)
O2 C8 C9 120.5(5)
C7 C8 C9 116.9(5)
C14 C13 C18 119.1(7)
C14 C13 C12 115.9(6)
C18 C13 C12 124.9(7)
C17 C16 C15 120.4(8)
C5 C6 C7 122.0(6)
C6 C5 C4 119.7(6)
C27 C32 C31 120.4(6)
C17 C18 C13 118.3(7)
C11 C12 C13 120.7(7)
C19 C20 C21 119.7(8)
C19 C24 C23 119.1(8)
C22 C23 C24 120.1(8)
C30 C29 C28 119.0(6)
C2 C3 C4 120.2(5)
C29 C30 C31 121.4(6)
C29 C30 Cl2 119.3(5)
C31 C30 Cl2 119.4(5)
C23 C22 C21 121.7(7)
C23 C22 Cl1 119.4(7)
C21 C22 Cl1 118.9(7)
C32 C31 C30 119.1(7)
C20 C21 C22 118.6(8)
C12 C11 C10 120.9(7)
Cl4 C33 Cl3 114.1(5)
N2 C25 Ru1 174.9(5)
N3 C26 Ru1 176.8(5)

loop_
_geom_bond_atom_site_label_1
_geom_bond_atom_site_label_2
_geom_bond_distance
Ru1 C25 1.899(6)
Ru1 C26 1.915(6)
Ru1 O2 2.073(4)
Ru1 O1 2.086(4)
Ru1 N4 2.110(4)
Ru1 N1 2.111(5)
O2 C8 1.309(7)
N4 C1 1.315(7)
N4 C9 1.383(7)
O1 C15 1.330(7)
N1 C10 1.346(8)
N1 C14 1.376(7)
C19 C24 1.371(11)
C19 C20 1.371(11)
C19 N2 1.394(8)
C9 C4 1.410(8)
C9 C8 1.428(8)
N2 C25 1.171(8)
N3 C26 1.163(8)
N3 C27 1.388(8)
C1 C2 1.399(8)
C10 C11 1.398(10)
C17 C18 1.361(13)
C17 C16 1.383(12)
C27 C32 1.366(10)
C27 C28 1.396(9)
C2 C3 1.351(9)
C15 C16 1.403(8)
C15 C14 1.419(9)
C4 C3 1.417(9)
C4 C5 1.419(9)
C14 C13 1.409(9)
C28 C29 1.383(9)
C7 C8 1.390(8)
C7 C6 1.398(10)
C13 C18 1.412(11)
C13 C12 1.429(11)
C6 C5 1.374(11)
C32 C31 1.373(10)
C12 C11 1.343(11)
C20 C21 1.380(11)
C24 C23 1.387(11)
C23 C22 1.334(13)
Cl1 C22 1.752(7)
C29 C30 1.374(9)
C30 C31 1.388(9)
C30 Cl2 1.738(7)
C22 C21 1.384(13)
Cl3 C33 1.735(8)
Cl4 C33 1.723(8)
